data_2003609
loop_
_publ_author_name
'Tian, J.'
'Hu, N.-H.'
'Shen, Q.'
'Huang, B.-T.'

_publ_section_title Dichloro(\h^5^-cyclopentadienyl){[1-(4-methoxyphenyl)cyclohexyl]-\h^5^-cyclopentadienyl}titanium(IV)
_journal_issue 6
_journal_name_full 'Acta Crystallographica Section C'
_journal_page_first 1065
_journal_page_last 1067
_journal_paper_doi 10.1107/S0108270194013910
_journal_volume 51
_journal_year 1995
_chemical_compound_source 'synthesized in our own laboratory'
_chemical_formula_sum 'C23 H26 Cl2 O Ti'
_chemical_formula_weight 437.24
_space_group_IT_number 19
_symmetry_cell_setting orthorhombic
_symmetry_space_group_name_Hall 'P 2ac 2ab'
_symmetry_space_group_name_H-M 'P 21 21 21'
_atom_type_scat_source IntTabIV
_cell_angle_alpha 90
_cell_angle_beta 90
_cell_angle_gamma 90
_cell_formula_units_Z 4
_cell_length_a 9.680(5)
_cell_length_b 12.846(5)
_cell_length_c 16.944(6)
_cell_measurement_reflns_used 21
_cell_measurement_temperature 293
_cell_measurement_theta_max 11.7
_cell_measurement_theta_min 3.2
_cell_volume 2107.0(16)
_diffrn_measurement_device 'Nicolet R3m/E'
_diffrn_measurement_method \w
_diffrn_radiation_type MoK\a
_diffrn_radiation_wavelength 0.71069
_diffrn_reflns_av_R_equivalents 0.020
_diffrn_reflns_limit_h_max 11
_diffrn_reflns_limit_h_min 0
_diffrn_reflns_limit_k_max 14
_diffrn_reflns_limit_k_min 0
_diffrn_reflns_limit_l_max 19
_diffrn_reflns_limit_l_min 0
_diffrn_reflns_number 1927
_diffrn_reflns_theta_max 24
_diffrn_standards_decay_% <1.3
_diffrn_standards_interval_count 98
_diffrn_standards_number 2
_exptl_absorpt_coefficient_mu 0.68
_exptl_absorpt_correction_type none
_exptl_crystal_colour 'dark red'
_exptl_crystal_density_diffrn 1.377
_exptl_crystal_description 'flat slice'
_exptl_crystal_size_max 0.46
_exptl_crystal_size_mid 0.44
_exptl_crystal_size_min 0.20
_refine_diff_density_max 0.48
_refine_diff_density_min -0.32
_refine_ls_extinction_method none
_refine_ls_goodness_of_fit_obs 1.09
_refine_ls_hydrogen_treatment noref
_refine_ls_number_parameters 244
_refine_ls_number_reflns 1406
_refine_ls_R_factor_obs 0.066
_refine_ls_shift/esd_max 0.03
_refine_ls_structure_factor_coef F
_refine_ls_weighting_details 'w = 1/[\s^2^(F~o~)+0.0036(F~o~)^2^]'
_refine_ls_weighting_scheme calc
_refine_ls_wR_factor_obs 0.086
_reflns_number_observed 1406
_reflns_number_total 1904
_reflns_observed_criterion F~o~>3\s(F~o~)
_cod_data_source_file ta1007.cif
_cod_data_source_block ta1007a
_cod_depositor_comments
;
The following automatic conversions were performed:

'_refine_ls_weighting_scheme' value '1/[\s^2^(F~o~)+0.0036(F~o~)^2^]'
was changed to 'calc'. New tag '_refine_ls_weighting_details' was
created. The value of the new tag was set to 'w =
1/[\s^2^(F~o~)+0.0036(F~o~)^2^]'.

Automatic conversion script
Id: cif_fix_values 3143 2015-03-26 13:38:13Z robertas 
;
_cod_original_cell_volume 2107.0(10)
_cod_database_code 2003609

loop_
_symmetry_equiv_pos_as_xyz
x,y,z
1/2-x,-y,1/2+z
-x,1/2+y,1/2-z
1/2+x,1/2-y,-z

loop_
_atom_site_label
_atom_site_fract_x
_atom_site_fract_y
_atom_site_fract_z
_atom_site_U_iso_or_equiv
Ti .5550(2) -.0025(1) .2278(1) .051(1)
Cl(1) .3512(3) .0984(2) .1966(2) .054(1)
Cl(2) .7080(3) .1430(2) .2094(1) .048(1)
C(1) .868(1) -.1178(7) .1421(5) .050(3)
C(2) .944(1) -.0301(8) .0906(6) .062(4)
C(3) 1.098(1) -.049(1) .0811(6) .073(5)
C(4) 1.123(1) -.163(1) .0457(7) .094(6)
C(5) 1.050(1) -.2477(9) .0886(7) .069(4)
C(6) .898(1) -.2259(8) .0975(6) .065(4)
C(11) .714(1) -.1029(7) .1419(5) .051(3)
C(12) .632(1) -.0354(8) .0911(6) .061(4)
C(13) .493(1) -.0608(8) .0983(7) .053(4)
C(14) .481(1) -.1454(9) .1537(8) .068(4)
C(15) .622(1) -.1700(7) .1797(7) .060(4)
C(21) .925(1) -.1216(7) .2274(6) .047(3)
C(22) .978(1) -.0351(8) .2636(6) .058(4)
C(23) 1.026(1) -.0364(8) .3422(7) .065(4)
C(24) 1.030(1) -.1303(9) .3831(6) .072(5)
C(25) .982(1) -.2207(8) .3459(7) .063(4)
C(26) .932(1) -.2129(7) .2700(6) .057(4)
C(27) 1.095(3) -.223(1) .496(1) .16(1)
O(1) 1.083(1) -.1257(6) .4565(4) .097(4)
C(31) .638(1) -.0793(9) .3451(6) .073(4)
C(32) .636(2) .0203(9) .3598(8) .097(6)
C(33) .504(1) -.1146(9) .3379(8) .091(6)
C(34) .422(1) -.026(1) .346(1) .095(6)
C(35) .506(2) .0543(9) .3573(8) .107(8)
H(2a) .8967 -.0284 .0401 .060
H(2b) .9275 .0345 .1174 .060
H(3a) 1.1335 .0010 .0449 .060
H(3b) 1.1419 -.0459 .1302 .060
H(4a) 1.2215 -.1738 .0454 .060
H(4b) 1.0918 -.1613 -.0092 .060
H(5a) 1.0658 -.3101 .0618 .060
H(5b) 1.0914 -.2500 .1410 .060
H(6a) .8571 -.2238 .0450 .060
H(6b) .8565 -.2809 .1268 .060
H(12) .5730 .0192 .0571 .060
H(13) .4148 -.0296 .0715 .060
H(14) .3958 -.1816 .1703 .060
H(15) .6448 -.2225 .2191 .060
H(22) .9786 .0302 .2355 .060
H(23) 1.0696 .0252 .3660 .060
H(25) .9776 -.2841 .3734 .060
H(26) .8992 -.2756 .2448 .060
H(27a) 1.1344 -.2165 .5482 .060
H(27b) 1.1573 -.2699 .4660 .060
H(27c) 1.0075 -.2579 .5000 .060
H(31) .7198 -.1260 .3393 .060
H(32) .7204 .0667 .3700 .060
H(33) .4677 -.1868 .3243 .060
H(34) .3188 -.0173 .3411 .060
H(35) .4770 .1292 .3641 .060

loop_
_geom_angle_atom_site_label_1
_geom_angle_atom_site_label_2
_geom_angle_atom_site_label_3
_geom_angle
_geom_angle_publ_flag
Cl(1) Ti Cl(2) 93.30(10) yes
Cl(2) Ti C(11) 86.9(2) yes
Cl(2) Ti C(13) 106.2(3) yes
Cl(2) Ti C(31) 102.9(3) yes
Cl(2) Ti C(34) 122.4(4) yes
C(13) Ti C(15) 58.3(4) yes
C(32) Ti C(35) 32.8(6) yes
C(11) Ti C(33) 105.8(4) yes
C(35) Ti C(14) 132.9(5) yes
C(1) C(11) C(12) 127.9(9) yes
C(2) C(1) C(11) 111.2(8) yes
C(1) C(21) C(22) 121.7(8) yes
C(12) C(11) C(15) 107.1(9) yes
C(32) C(31) C(33) 109.2(12) yes
C(2) C(1) C(6) 105.6(8) yes
C(21) C(22) C(23) 122.4(9) yes
Cl(1) Ti C(11) 131.1(2) yes
Cl(1) Ti C(13) 76.3(3) yes
Cl(1) Ti C(31) 133.3(3) yes
Cl(1) Ti C(34) 79.0(4) yes
C(11) Ti C(14) 57.6(4) yes
C(31) Ti C(34) 55.2(5) yes
C(11) Ti C(31) 93.7(4) yes
C(35) Ti C(11) 146.3(5) yes
Ti C(11) C(1) 132.9(7) yes
C(11) C(1) C(21) 111.1(8) yes
C(6) C(1) C(11) 106.7(8) yes
C(24) O(1) C(27) 115.6(11) yes
C(12) C(13) C(14) 107.9(9) yes
C(33) C(34) C(35) 107.4(13) yes
C(3) C(4) C(5) 114.5(10) yes
C(24) C(25) C(26) 118.5(9) yes
Cl(2) Ti C(12) 79.9(3) no
C(11) Ti C(13) 57.0(3) no
Cl(1) Ti C(14) 93.2(3) no
C(13) Ti C(14) 35.4(4) no
Cl(2) Ti C(15) 119.2(3) no
C(12) Ti C(15) 56.2(4) no
C(14) Ti C(15) 36.1(4) no
C(12) Ti C(31) 127.9(4) no
C(14) Ti C(31) 103.2(4) no
Cl(1) Ti C(32) 114.1(4) no
C(11) Ti C(32) 114.1(4) no
C(13) Ti C(32) 168.1(4) no
C(15) Ti C(32) 109.9(4) no
Cl(1) Ti C(33) 108.7(3) no
C(13) Ti C(33) 118.1(4) no
C(15) Ti C(33) 77.4(4) no
C(32) Ti C(33) 54.3(4) no
C(12) Ti C(34) 157.4(5) no
C(14) Ti C(34) 100.7(5) no
C(33) Ti C(34) 33.8(5) no
Cl(2) Ti C(35) 90.3(4) no
C(12) Ti C(35) 170.2(4) no
C(31) Ti C(35) 54.2(4) no
C(33) Ti C(35) 54.7(4) no
C(6) C(1) C(21) 110.4(8) no
C(1) C(2) C(3) 113.2(9) no
C(1) C(6) C(5) 112.5(9) no
Ti C(11) C(12) 72.6(6) no
Ti C(11) C(15) 69.9(6) no
Ti C(12) C(13) 70.4(6) no
Ti C(13) C(12) 76.3(6) no
Ti C(14) C(15) 74.0(6) no
Ti C(15) C(11) 76.9(6) no
C(11) C(15) C(14) 108.8(9) no
C(1) C(21) C(26) 122.1(8) no
C(23) C(24) C(25) 119.0(10) no
C(25) C(24) O(1) 126.3(10) no
C(21) C(26) C(25) 124.5(9) no
Ti C(31) C(32) 75.4(8) no
Ti C(32) C(35) 72.4(8) no
Ti C(33) C(31) 71.2(7) no
C(31) C(33) C(34) 105.0(11) no
Ti C(34) C(35) 72.4(9) no
Ti C(35) C(32) 74.8(8) no
C(32) C(35) C(34) 109.4(12) no
Cl(1) Ti C(12) 97.8(3) no
C(11) Ti C(12) 34.2(3) no
C(12) Ti C(13) 33.3(4) no
Cl(2) Ti C(14) 136.8(3) no
C(12) Ti C(14) 57.0(4) no
Cl(1) Ti C(15) 129.0(3) no
C(11) Ti C(15) 33.2(4) no
C(13) Ti C(31) 136.6(4) no
C(15) Ti C(31) 79.5(4) no
Cl(2) Ti C(32) 79.8(3) no
C(12) Ti C(32) 142.9(5) no
C(14) Ti C(32) 134.4(4) no
C(31) Ti C(32) 31.8(4) no
Cl(2) Ti C(33) 133.8(3) no
C(12) Ti C(33) 133.4(4) no
C(14) Ti C(33) 83.3(4) no
C(31) Ti C(33) 33.7(4) no
C(11) Ti C(34) 139.3(4) no
C(13) Ti C(34) 126.1(4) no
C(15) Ti C(34) 108.5(5) no
C(32) Ti C(34) 54.1(5) no
Cl(1) Ti C(35) 82.6(4) no
C(13) Ti C(35) 153.8(5) no
C(15) Ti C(35) 130.5(4) no
C(34) Ti C(35) 32.3(5) no
C(2) C(1) C(21) 111.6(8) no
C(2) C(3) C(4) 109.5(10) no
C(4) C(5) C(6) 112.1(10) no
C(1) C(11) C(15) 123.6(9) no
Ti C(12) C(11) 73.3(6) no
C(11) C(12) C(13) 109.5(9) no
Ti C(13) C(14) 70.0(6) no
Ti C(14) C(13) 74.6(6) no
C(13) C(14) C(15) 106.7(9) no
Ti C(15) C(14) 69.9(6) no
C(22) C(21) C(26) 116.1(9) no
C(22) C(23) C(24) 119.3(10) no
C(23) C(24) O(1) 115.7(10) no
Ti C(31) C(33) 75.1(7) no
Ti C(32) C(31) 72.8(7) no
C(31) C(32) C(35) 108.9(13) no
Ti C(33) C(34) 72.6(8) no
Ti C(34) C(33) 73.6(8) no
Ti C(35) C(34) 75.3(9) no

loop_
_geom_bond_atom_site_label_1
_geom_bond_atom_site_label_2
_geom_bond_distance
_geom_bond_publ_flag
Ti Cl(1) 2.419(3) yes
Ti C(11) 2.480(10) yes
Ti C(13) 2.390(10) yes
Ti C(15) 2.390(10) yes
Ti C(32) 2.390(10) yes
Ti C(34) 2.40(2) yes
C(1) C(2) 1.600(10) yes
C(1) C(11) 1.500(10) yes
C(2) C(3) 1.52(2) yes
C(4) C(5) 1.49(2) yes
C(11) C(12) 1.450(10) yes
C(12) C(13) 1.40(2) yes
C(14) C(15) 1.46(2) yes
C(21) C(26) 1.380(10) yes
C(23) C(24) 1.39(2) yes
C(25) C(26) 1.380(10) yes
O(1) C(27) 1.420(10) yes
C(31) C(33) 1.38(2) yes
C(33) C(34) 1.40(2) yes
Ti Cl(2) 2.404(3) yes
Ti C(12) 2.470(10) yes
Ti C(14) 2.330(10) yes
Ti C(31) 2.360(10) yes
Ti C(33) 2.410(10) yes
Ti C(35) 2.360(10) yes
C(1) C(6) 1.610(10) yes
C(1) C(21) 1.550(10) yes
C(3) C(4) 1.60(2) yes
C(5) C(6) 1.51(2) yes
C(11) C(15) 1.390(10) yes
C(13) C(14) 1.44(2) yes
C(21) C(22) 1.370(10) yes
C(22) C(23) 1.410(10) yes
C(24) C(25) 1.40(2) yes
O(1) C(24) 1.340(10) yes
C(31) C(32) 1.30(2) yes
C(32) C(35) 1.34(2) yes
C(34) C(35) 1.32(2) yes
